data_7202183
loop_
_publ_author_name
'Zhong, Rui-Qin'
'Zou, Ru-Qiang'
'Du, Miao'
'Takeichi, Nobuhiko'
'Xu, Qiang'

_publ_section_title
;
 Observation of helical water chains reversibly inlayed in magnesium
 imidazole-4,5-dicarboxylate
;
_journal_issue 9
_journal_name_full CrystEngComm
_journal_page_first 1175
_journal_paper_doi 10.1039/b806210m
_journal_volume 10
_journal_year 2008
_chemical_formula_sum 'C5 H9 Mg N2 O7.5'
_chemical_formula_weight 241.45
_chemical_name_systematic
;
?
;
_space_group_IT_number 15
_symmetry_cell_setting monoclinic
_symmetry_space_group_name_Hall '-C 2yc'
_symmetry_space_group_name_H-M 'C 1 2/c 1'
_atom_sites_solution_hydrogens geom
_atom_sites_solution_primary direct
_atom_sites_solution_secondary difmap
_audit_creation_method SHELXL-97
_cell_angle_alpha 90.00
_cell_angle_beta 108.27(3)
_cell_angle_gamma 90.00
_cell_formula_units_Z 8
_cell_length_a 13.936(3)
_cell_length_b 11.642(2)
_cell_length_c 12.090(2)
_cell_measurement_reflns_used 1423
_cell_measurement_temperature 293(2)
_cell_measurement_theta_max 27.40
_cell_measurement_theta_min 2.54
_cell_volume 1862.6(7)
_computing_cell_refinement 'Rigaku RAXIS-RAPID'
_computing_data_collection 'Rigaku RAXIS-RAPID'
_computing_data_reduction 'Rigaku RAXIS-RAPID'
_computing_molecular_graphics SHELXTL
_computing_publication_material SHELXTL
_computing_structure_refinement 'SHELXL-97 (Sheldrick, 1997)'
_computing_structure_solution 'SHELXS-97 (Sheldrick, 1990)'
_diffrn_ambient_temperature 293(2)
_diffrn_measured_fraction_theta_full 0.998
_diffrn_measured_fraction_theta_max 0.998
_diffrn_measurement_device_type 'Rigaku RAXIS-RAPID'
_diffrn_measurement_method \w
_diffrn_radiation_monochromator graphite
_diffrn_radiation_source 'fine-focus sealed tube'
_diffrn_radiation_type MoK\a
_diffrn_radiation_wavelength 0.71073
_diffrn_reflns_av_R_equivalents 0.0153
_diffrn_reflns_av_sigmaI/netI 0.0118
_diffrn_reflns_limit_h_max 16
_diffrn_reflns_limit_h_min -16
_diffrn_reflns_limit_k_max 13
_diffrn_reflns_limit_k_min -13
_diffrn_reflns_limit_l_max 14
_diffrn_reflns_limit_l_min -14
_diffrn_reflns_number 7224
_diffrn_reflns_theta_full 25.19
_diffrn_reflns_theta_max 25.19
_diffrn_reflns_theta_min 3.08
_diffrn_standards_decay_% 0
_diffrn_standards_interval_time 0
_diffrn_standards_number 0
_exptl_absorpt_coefficient_mu 0.220
_exptl_absorpt_correction_T_max 1.0000
_exptl_absorpt_correction_T_min 0.7781
_exptl_absorpt_correction_type multi-scan
_exptl_absorpt_process_details
;
Higashi, T. (1995). Program for Absorption Correction.
Rigaku Corporation, Tokyo, Japan.
;
_exptl_crystal_colour colorless
_exptl_crystal_density_diffrn 1.722
_exptl_crystal_density_meas ?
_exptl_crystal_density_method 'not measured'
_exptl_crystal_description block
_exptl_crystal_F_000 1000
_exptl_crystal_size_max 0.32
_exptl_crystal_size_mid 0.30
_exptl_crystal_size_min 0.28
_refine_diff_density_max 0.276
_refine_diff_density_min -0.346
_refine_diff_density_rms 0.051
_refine_ls_extinction_method none
_refine_ls_goodness_of_fit_ref 1.064
_refine_ls_hydrogen_treatment constr
_refine_ls_matrix_type full
_refine_ls_number_parameters 141
_refine_ls_number_reflns 1676
_refine_ls_number_restraints 0
_refine_ls_restrained_S_all 1.064
_refine_ls_R_factor_all 0.0309
_refine_ls_R_factor_gt 0.0291
_refine_ls_shift/su_max 0.000
_refine_ls_shift/su_mean 0.000
_refine_ls_structure_factor_coef Fsqd
_refine_ls_weighting_details 'calc w=1/[\s^2^(Fo^2^)+(0.0542P)^2^+1.4437P] where P=(Fo^2^+2Fc^2^)/3'
_refine_ls_weighting_scheme calc
_refine_ls_wR_factor_gt 0.0852
_refine_ls_wR_factor_ref 0.0866
_reflns_number_gt 1560
_reflns_number_total 1676
_reflns_threshold_expression >2sigma(I)
_cod_data_source_file b806210m.txt
_cod_data_source_block 1
_cod_depositor_comments
;
The following automatic conversions were performed:

'_exptl_crystal_density_meas' value 'none' was changed to '?' - the
value is perceived as not measured.

Automatic conversion script
Id: cif_fix_values 3008 2015-01-20 13:52:24Z robertas 
;
_cod_original_cell_volume 1862.4(6)
_cod_original_sg_symbol_H-M C2/c
_cod_original_formula_sum 'C5 H9 Mg N2 O7.50'
_cod_database_code 7202183

loop_
_symmetry_equiv_pos_as_xyz
'x, y, z'
'-x, y, -z+1/2'
'x+1/2, y+1/2, z'
'-x+1/2, y+1/2, -z+1/2'
'-x, -y, -z'
'x, -y, z-1/2'
'-x+1/2, -y+1/2, -z'
'x+1/2, -y+1/2, z-1/2'

loop_
_atom_site_label
_atom_site_type_symbol
_atom_site_fract_x
_atom_site_fract_y
_atom_site_fract_z
_atom_site_U_iso_or_equiv
_atom_site_adp_type
_atom_site_occupancy
_atom_site_symmetry_multiplicity
_atom_site_calc_flag
_atom_site_refinement_flags
_atom_site_disorder_assembly
_atom_site_disorder_group
Mg1 Mg 0.26351(4) 0.74829(4) 0.22054(4) 0.02040(17) Uani 1 1 d . . .
C1 C 0.38579(10) 0.50113(12) 0.14362(12) 0.0182(3) Uani 1 1 d . . .
C2 C 0.33257(10) 0.45125(12) 0.21018(12) 0.0174(3) Uani 1 1 d . . .
C3 C 0.38635(13) 0.31335(13) 0.12683(15) 0.0293(4) Uani 1 1 d . . .
H3 H 0.3992 0.2405 0.1032 0.035 Uiso 1 1 calc R . .
C4 C 0.41161(10) 0.62028(12) 0.11776(12) 0.0191(3) Uani 1 1 d . . .
C5 C 0.28097(10) 0.49435(12) 0.29396(12) 0.0168(3) Uani 1 1 d . . .
N1 N 0.41924(10) 0.41095(11) 0.09298(12) 0.0256(3) Uani 1 1 d . . .
H1A H 0.4571 0.4129 0.0450 0.031 Uiso 1 1 d R . .
N2 N 0.33351(9) 0.33362(11) 0.19790(11) 0.0232(3) Uani 1 1 d . . .
O1 O 0.47566(9) 0.62959(10) 0.06509(10) 0.0305(3) Uani 1 1 d . . .
O2 O 0.36915(9) 0.70381(9) 0.14673(10) 0.0319(3) Uani 1 1 d . . .
O3 O 0.27072(8) 0.59944(9) 0.30845(9) 0.0246(3) Uani 1 1 d . . .
O4 O 0.24987(8) 0.41697(9) 0.34729(9) 0.0237(3) Uani 1 1 d . . .
O1W O 0.39026(8) 0.81210(9) 0.35895(10) 0.0284(3) Uani 1 1 d . . .
H1WA H 0.4333 0.7633 0.3873 0.034 Uiso 1 1 d R . .
H1WB H 0.3884 0.8607 0.4073 0.034 Uiso 1 1 d R . .
O2W O 0.14310(10) 0.68563(10) 0.08569(11) 0.0443(4) Uani 1 1 d . . .
H2WA H 0.1417 0.6214 0.0586 0.053 Uiso 1 1 d R . .
H2WB H 0.1175 0.7316 0.0322 0.053 Uiso 1 1 d R . .
O3W O 0.37198(10) 0.96899(12) 0.53032(11) 0.0397(3) Uani 1 1 d . . .
H3WA H 0.3195 0.9828 0.5456 0.048 Uiso 1 1 d R . .
H3WB H 0.4203 0.9774 0.5909 0.048 Uiso 1 1 d R . .
O4W O 0.5000 0.95927(17) 0.2500 0.0426(5) Uani 1 2 d S . .
H4WA H 0.5484 0.9319 0.2347 0.051 Uiso 1 1 d R . .

loop_
_atom_site_aniso_label
_atom_site_aniso_U_11
_atom_site_aniso_U_22
_atom_site_aniso_U_33
_atom_site_aniso_U_23
_atom_site_aniso_U_13
_atom_site_aniso_U_12
Mg1 0.0269(3) 0.0121(3) 0.0276(3) -0.00006(18) 0.0163(2) 0.00178(18)
C1 0.0191(7) 0.0169(7) 0.0214(7) -0.0031(6) 0.0105(6) -0.0007(5)
C2 0.0191(7) 0.0138(7) 0.0215(7) -0.0018(5) 0.0094(6) -0.0012(5)
C3 0.0412(9) 0.0155(7) 0.0414(9) -0.0071(6) 0.0276(8) -0.0011(7)
C4 0.0211(7) 0.0187(7) 0.0206(7) -0.0017(5) 0.0110(6) -0.0028(6)
C5 0.0186(7) 0.0145(7) 0.0189(7) -0.0003(5) 0.0080(5) 0.0001(5)
N1 0.0323(7) 0.0199(7) 0.0343(7) -0.0061(5) 0.0243(6) -0.0029(5)
N2 0.0301(7) 0.0142(6) 0.0317(7) -0.0036(5) 0.0188(6) -0.0023(5)
O1 0.0377(6) 0.0236(6) 0.0433(7) -0.0075(5) 0.0316(6) -0.0090(5)
O2 0.0442(7) 0.0170(6) 0.0480(7) 0.0032(5) 0.0341(6) 0.0033(5)
O3 0.0372(6) 0.0136(5) 0.0298(6) 0.0000(4) 0.0205(5) 0.0023(4)
O4 0.0343(6) 0.0159(5) 0.0282(6) 0.0006(4) 0.0204(5) -0.0023(4)
O1W 0.0308(6) 0.0216(6) 0.0325(6) -0.0035(5) 0.0097(5) 0.0054(5)
O2W 0.0559(8) 0.0241(6) 0.0408(7) 0.0051(5) -0.0023(6) -0.0044(6)
O3W 0.0383(7) 0.0500(8) 0.0339(7) -0.0063(6) 0.0159(5) 0.0053(6)
O4W 0.0335(9) 0.0444(11) 0.0534(11) 0.000 0.0185(9) 0.000

loop_
_atom_type_symbol
_atom_type_description
_atom_type_scat_dispersion_real
_atom_type_scat_dispersion_imag
_atom_type_scat_source
C C 0.0033 0.0016 'International Tables Vol C Tables 4.2.6.8 and 6.1.1.4'
H H 0.0000 0.0000 'International Tables Vol C Tables 4.2.6.8 and 6.1.1.4'
N N 0.0061 0.0033 'International Tables Vol C Tables 4.2.6.8 and 6.1.1.4'
O O 0.0106 0.0060 'International Tables Vol C Tables 4.2.6.8 and 6.1.1.4'
Mg Mg 0.0486 0.0363 'International Tables Vol C Tables 4.2.6.8 and 6.1.1.4'

loop_
_geom_angle_atom_site_label_1
_geom_angle_atom_site_label_2
_geom_angle_atom_site_label_3
_geom_angle
_geom_angle_site_symmetry_1
_geom_angle_site_symmetry_3
_geom_angle_publ_flag
O2 Mg1 O3 95.16(5) . . ?
O2 Mg1 O2W 94.88(6) . . ?
O3 Mg1 O2W 90.37(5) . . ?
O2 Mg1 O4 93.14(5) . 4 ?
O3 Mg1 O4 170.23(5) . 4 ?
O2W Mg1 O4 94.05(5) . 4 ?
O2 Mg1 O1W 84.11(5) . . ?
O3 Mg1 O1W 89.64(5) . . ?
O2W Mg1 O1W 178.98(6) . . ?
O4 Mg1 O1W 86.10(5) 4 . ?
O2 Mg1 N2 166.95(5) . 4 ?
O3 Mg1 N2 95.15(5) . 4 ?
O2W Mg1 N2 93.04(6) . 4 ?
O4 Mg1 N2 75.94(5) 4 4 ?
O1W Mg1 N2 87.98(5) . 4 ?
N1 C1 C2 104.97(12) . . ?
N1 C1 C4 118.78(12) . . ?
C2 C1 C4 136.24(13) . . ?
N2 C2 C1 109.27(12) . . ?
N2 C2 C5 115.32(12) . . ?
C1 C2 C5 135.31(13) . . ?
N2 C3 N1 111.30(13) . . ?
N2 C3 H3 124.4 . . ?
N1 C3 H3 124.4 . . ?
O2 C4 O1 123.55(14) . . ?
O2 C4 C1 120.06(12) . . ?
O1 C4 C1 116.38(13) . . ?
O3 C5 O4 123.68(13) . . ?
O3 C5 C2 121.45(13) . . ?
O4 C5 C2 114.87(12) . . ?
C3 N1 C1 108.51(12) . . ?
C3 N1 H1A 123.1 . . ?
C1 N1 H1A 128.4 . . ?
C3 N2 C2 105.94(12) . . ?
C3 N2 Mg1 141.02(11) . 4_545 ?
C2 N2 Mg1 112.41(9) . 4_545 ?
C4 O2 Mg1 143.50(10) . . ?
C5 O3 Mg1 139.03(10) . . ?
C5 O4 Mg1 117.90(9) . 4_545 ?
Mg1 O1W H1WA 113.7 . . ?
Mg1 O1W H1WB 126.3 . . ?
H1WA O1W H1WB 111.3 . . ?
Mg1 O2W H2WA 123.5 . . ?
Mg1 O2W H2WB 115.5 . . ?
H2WA O2W H2WB 109.2 . . ?
H3WA O3W H3WB 108.1 . . ?

loop_
_geom_bond_atom_site_label_1
_geom_bond_atom_site_label_2
_geom_bond_distance
_geom_bond_site_symmetry_2
_geom_bond_publ_flag
Mg1 O2 2.0139(12) . ?
Mg1 O3 2.0189(12) . ?
Mg1 O2W 2.0712(15) . ?
Mg1 O4 2.1137(12) 4 ?
Mg1 O1W 2.1491(14) . ?
Mg1 N2 2.1501(13) 4 ?
C1 N1 1.3688(19) . ?
C1 C2 1.382(2) . ?
C1 C4 1.491(2) . ?
C2 N2 1.3779(19) . ?
C2 C5 1.5006(19) . ?
C3 N2 1.316(2) . ?
C3 N1 1.336(2) . ?
C3 H3 0.9300 . ?
C4 O2 1.2442(18) . ?
C4 O1 1.2532(18) . ?
C5 O3 1.2504(18) . ?
C5 O4 1.2610(17) . ?
N1 H1A 0.8985 . ?
N2 Mg1 2.1501(13) 4_545 ?
O4 Mg1 2.1137(12) 4_545 ?
O1W H1WA 0.8191 . ?
O1W H1WB 0.8195 . ?
O2W H2WA 0.8143 . ?
O2W H2WB 0.8295 . ?
O3W H3WA 0.8241 . ?
O3W H3WB 0.8312 . ?
O4W H4WA 0.8177 . ?

loop_
_geom_torsion_atom_site_label_1
_geom_torsion_atom_site_label_2
_geom_torsion_atom_site_label_3
_geom_torsion_atom_site_label_4
_geom_torsion
_geom_torsion_site_symmetry_1
_geom_torsion_site_symmetry_2
_geom_torsion_site_symmetry_3
_geom_torsion_site_symmetry_4
_geom_torsion_publ_flag
N1 C1 C2 N2 -0.73(16) . . . . ?
C4 C1 C2 N2 179.10(16) . . . . ?
N1 C1 C2 C5 175.47(15) . . . . ?
C4 C1 C2 C5 -4.7(3) . . . . ?
N1 C1 C4 O2 168.32(14) . . . . ?
C2 C1 C4 O2 -11.5(3) . . . . ?
N1 C1 C4 O1 -10.7(2) . . . . ?
C2 C1 C4 O1 169.53(16) . . . . ?
N2 C2 C5 O3 -176.44(13) . . . . ?
C1 C2 C5 O3 7.5(2) . . . . ?
N2 C2 C5 O4 3.72(18) . . . . ?
C1 C2 C5 O4 -172.32(15) . . . . ?
N2 C3 N1 C1 -0.48(19) . . . . ?
C2 C1 N1 C3 0.73(17) . . . . ?
C4 C1 N1 C3 -179.14(14) . . . . ?
N1 C3 N2 C2 0.01(19) . . . . ?
N1 C3 N2 Mg1 169.47(13) . . . 4_545 ?
C1 C2 N2 C3 0.46(17) . . . . ?
C5 C2 N2 C3 -176.59(13) . . . . ?
C1 C2 N2 Mg1 -172.39(9) . . . 4_545 ?
C5 C2 N2 Mg1 10.57(15) . . . 4_545 ?
O1 C4 O2 Mg1 176.42(13) . . . . ?
C1 C4 O2 Mg1 -2.5(3) . . . . ?
O3 Mg1 O2 C4 23.20(19) . . . . ?
O2W Mg1 O2 C4 -67.61(19) . . . . ?
O4 Mg1 O2 C4 -161.95(18) 4 . . . ?
O1W Mg1 O2 C4 112.30(19) . . . . ?
N2 Mg1 O2 C4 165.3(2) 4 . . . ?
O4 C5 O3 Mg1 -155.19(11) . . . . ?
C2 C5 O3 Mg1 25.0(2) . . . . ?
O2 Mg1 O3 C5 -38.21(16) . . . . ?
O2W Mg1 O3 C5 56.72(16) . . . . ?
O4 Mg1 O3 C5 173.7(3) 4 . . . ?
O1W Mg1 O3 C5 -122.26(16) . . . . ?
N2 Mg1 O3 C5 149.81(16) 4 . . . ?
O3 C5 O4 Mg1 163.14(11) . . . 4_545 ?
C2 C5 O4 Mg1 -17.02(15) . . . 4_545 ?
